data_1576809
loop_
_publ_author_name
'Qin, Yanyan'
'She, Pengfei'
'Wang, Xiaoda'
'Wu, Jianjun'
'Lian, Mingbing'
'Li, Feiyang'
'Liu, Shujuan'
'Gu, Qianfeng'
'Ma, Yun'
'Zhao, Qiang'
'Zhang, Qichun'

_publ_section_title
;
 Realizing luminescent single crystals of covalent organic polymers with
 color-tunable emission through isomer engineering.
;
_journal_issue 17
_journal_name_full 'Chemical science'
_journal_page_first 8662
_journal_page_last 8669
_journal_paper_doi 10.1039/d5sc09875k
_journal_volume 17
_journal_year 2026
_chemical_formula_moiety 'C31 H20 B N3 O2, 2(C8 H10)'
_chemical_formula_sum 'C47 H40 B N3 O2'
_chemical_formula_weight 689.63
_space_group_crystal_system monoclinic
_space_group_IT_number 15
_space_group_name_Hall '-C 2yc'
_space_group_name_H-M_alt 'C 1 2/c 1'
_atom_sites_solution_hydrogens geom
_atom_sites_solution_primary dual
_audit_creation_date 2024-07-23
_audit_creation_method
;
Olex2 1.5-beta
(compiled 2022.04.07 svn.rca3783a0 for OlexSys, GUI svn.r6439)
;
_audit_update_record
;
2025-01-07 deposited with the CCDC.	2026-03-03 downloaded from the CCDC.
;
_cell_angle_alpha 90
_cell_angle_beta 111.309(2)
_cell_angle_gamma 90
_cell_formula_units_Z 8
_cell_length_a 24.5308(4)
_cell_length_b 10.3508(2)
_cell_length_c 31.7355(6)
_cell_measurement_reflns_used 8849
_cell_measurement_temperature 169.99(10)
_cell_measurement_theta_max 73.6370
_cell_measurement_theta_min 2.9590
_cell_volume 7507.2(3)
_computing_cell_refinement 'CrysAlisPro 1.171.38.43f (Rigaku OD, 2015)'
_computing_data_collection 'CrysAlisPro 1.171.38.43f (Rigaku OD, 2015)'
_computing_data_reduction 'CrysAlisPro 1.171.38.43f (Rigaku OD, 2015)'
_computing_molecular_graphics 'Olex2 1.5-beta (Dolomanov et al., 2009)'
_computing_publication_material 'Olex2 1.5-beta (Dolomanov et al., 2009)'
_computing_structure_refinement 'SHELXL 2018/3 (Sheldrick, 2015)'
_computing_structure_solution 'SHELXT 2018/2 (Sheldrick, 2018)'
_diffrn_ambient_environment N~2~
_diffrn_ambient_temperature 169.99(10)
_diffrn_detector 'CCD plate'
_diffrn_detector_area_resol_mean 5.2684
_diffrn_detector_type AtlasS2
_diffrn_measured_fraction_theta_full 1.000
_diffrn_measured_fraction_theta_max 1.000
_diffrn_measurement_details
;
List of Runs (angles in degrees, time in seconds):

  # Type    Start    End  Width  t~exp~   \w     \q     \k     \f   Frames
#--------------------------------------------------------------------------
  1  \w     33.00  96.00   1.00    1.50    --   40.73-125.00 120.00   63
  2  \w     43.00 133.00   1.00    5.00    --  107.58 -61.00 120.00   90
  3  \w    111.00 138.00   1.00    5.00    --  107.58  45.00 150.00   27
  4  \w     88.00 159.00   1.00    5.00    --  107.58  77.00 -30.00   71
  5  \w    115.00 177.00   1.00    5.00    --  107.58  30.00 -60.00   62
  6  \w     87.00 178.00   1.00    5.00    --  107.58  30.00-120.00   91
  7  \w     68.00 121.00   1.00    5.00    --  107.58 -45.00-150.00   53
  8  \w     28.00  78.00   1.00    1.50    --   40.73-125.00   0.00   50
  9  \w     23.00  53.00   1.00    1.50    --   40.73-125.00-120.00   30
 10  \w     38.00  91.00   1.00    5.00    --  107.58-125.00 150.00   53
 11  \w   -115.00 -25.00   1.00    1.50    --  -40.73 -38.00 -90.00   90
;
_diffrn_measurement_device 'four-circle diffractometer'
_diffrn_measurement_device_type 'SuperNova, Dual, Cu at zero, AtlasS2'
_diffrn_measurement_method '\w scans'
_diffrn_orient_matrix_type 'CrysAlisPro convention (1999,Acta A55,543-557)'
_diffrn_orient_matrix_UB_11 0.0334158000
_diffrn_orient_matrix_UB_12 0.1251567000
_diffrn_orient_matrix_UB_13 0.0199083000
_diffrn_orient_matrix_UB_21 0.0384182000
_diffrn_orient_matrix_UB_22 -0.0189050000
_diffrn_orient_matrix_UB_23 -0.0286174000
_diffrn_orient_matrix_UB_31 -0.0441678000
_diffrn_orient_matrix_UB_32 0.0783086000
_diffrn_orient_matrix_UB_33 -0.0387364000
_diffrn_radiation_monochromator mirror
_diffrn_radiation_probe x-ray
_diffrn_radiation_type 'Cu K\a'
_diffrn_radiation_wavelength 1.54184
_diffrn_reflns_av_R_equivalents 0.0240
_diffrn_reflns_av_unetI/netI 0.0286
_diffrn_reflns_Laue_measured_fraction_full 1.000
_diffrn_reflns_Laue_measured_fraction_max 1.000
_diffrn_reflns_limit_h_max 29
_diffrn_reflns_limit_h_min -29
_diffrn_reflns_limit_k_max 11
_diffrn_reflns_limit_k_min -12
_diffrn_reflns_limit_l_max 30
_diffrn_reflns_limit_l_min -37
_diffrn_reflns_number 13690
_diffrn_reflns_point_group_measured_fraction_full 1.000
_diffrn_reflns_point_group_measured_fraction_max 1.000
_diffrn_reflns_theta_full 66.596
_diffrn_reflns_theta_max 66.596
_diffrn_reflns_theta_min 2.989
_diffrn_source 'micro-focus sealed X-ray tube'
_diffrn_source_type 'SuperNova (Cu) X-ray Source'
_exptl_absorpt_coefficient_mu 0.578
_exptl_absorpt_correction_T_max 1.00000
_exptl_absorpt_correction_T_min 0.66444
_exptl_absorpt_correction_type multi-scan
_exptl_absorpt_process_details
;
CrysAlisPro 1.171.38.43f (Rigaku Oxford Diffraction, 2015)
Empirical absorption correction using spherical harmonics,
 implemented in SCALE3 ABSPACK scaling algorithm.
;
_exptl_crystal_colour 'clear light colourless'
_exptl_crystal_density_diffrn 1.220
_exptl_crystal_description block
_exptl_crystal_F_000 2912
_exptl_crystal_size_max 0.16
_exptl_crystal_size_mid 0.14
_exptl_crystal_size_min 0.12
_refine_diff_density_max 0.513
_refine_diff_density_min -0.521
_refine_diff_density_rms 0.070
_refine_ls_extinction_method none
_refine_ls_goodness_of_fit_ref 1.018
_refine_ls_hydrogen_treatment constr
_refine_ls_matrix_type full
_refine_ls_number_parameters 557
_refine_ls_number_reflns 6646
_refine_ls_number_restraints 18
_refine_ls_restrained_S_all 1.018
_refine_ls_R_factor_all 0.0717
_refine_ls_R_factor_gt 0.0669
_refine_ls_shift/su_max 0.001
_refine_ls_shift/su_mean 0.000
_refine_ls_structure_factor_coef Fsqd
_refine_ls_weighting_details 'w=1/[\s^2^(Fo^2^)+(0.1245P)^2^+9.7369P] where P=(Fo^2^+2Fc^2^)/3'
_refine_ls_weighting_scheme calc
_refine_ls_wR_factor_gt 0.1907
_refine_ls_wR_factor_ref 0.1975
_reflns_Friedel_coverage 0.000
_reflns_number_gt 5976
_reflns_number_total 6646
_reflns_threshold_expression 'I > 2\s(I)'
_cod_data_source_file d5sc09875k2.cif
_cod_data_source_block B-N
_cod_depositor_comments 'Adding full bibliography for 1576809--1576810.cif.'
_cod_database_code 1576809
_shelx_shelxl_version_number 2018/3
_shelx_space_group_comment
;
The symmetry employed for this shelxl refinement is uniquely defined
by the following loop, which should always be used as a source of
symmetry information in preference to the above space-group names.
They are only intended as comments.
;
_olex2_refinement_description
;
1. Fixed Uiso
 At 1.2 times of:
  All C(H) groups
 At 1.5 times of:
  All C(H,H,H) groups
2. Restrained distances
 C43-C44 \\sim C54-C49
 with sigma of 0.02
 C43-C42 \\sim C54-C53
 with sigma of 0.02
 C43-C47 \\sim C54-C55
 with sigma of 0.02
 C44-C47 \\sim C49-C55
 with sigma of 0.04
 C45-C44 \\sim C50-C49
 with sigma of 0.02
 C40-C42 \\sim C51-C53
 with sigma of 0.04
 C45-C40 \\sim C50-C51
 with sigma of 0.02
 C45-C41 \\sim C50-C52
 with sigma of 0.04
 C41-C40 \\sim C52-C51
 with sigma of 0.02
 C41-C42 \\sim C52-C53
 with sigma of 0.02
 C44-C40 \\sim C49-C51
 with sigma of 0.04
 C46-C44 \\sim C48-C49
 with sigma of 0.02
 C42-C47 \\sim C53-C55
 with sigma of 0.04
 C45-C46 \\sim C50-C48
 with sigma of 0.04
 C44-C42 \\sim C49-C53
 with sigma of 0.04
 C43-C45 \\sim C54-C50
 with sigma of 0.04
 C43-C41 \\sim C54-C52
 with sigma of 0.04
 C43-C46 \\sim C54-C48
 with sigma of 0.04
3. Others
 Sof(C48)=Sof(H48A)=Sof(H48B)=Sof(H48C)=Sof(C49)=Sof(C50)=Sof(H50)=Sof(C51)=
 Sof(H51)=Sof(C52)=Sof(H52)=Sof(C53)=Sof(H53)=Sof(C54)=Sof(C55)=Sof(H55A)=
 Sof(H55B)=Sof(H55C)=1-FVAR(1)
 Sof(C40)=Sof(H40)=Sof(C41)=Sof(H41)=Sof(C42)=Sof(H42)=Sof(C43)=Sof(C44)=
 Sof(C45)=Sof(H45)=Sof(C46)=Sof(H46A)=Sof(H46B)=Sof(H46C)=Sof(C47)=Sof(H47A)=
 Sof(H47B)=Sof(H47C)=FVAR(1)
4.a Aromatic/amide H refined with riding coordinates:
 C1(H1), C2(H2), C4(H4), C5(H5), C7(H7), C9(H9), C10(H10), C14(H14), C15(H15),
 C17(H17), C19(H19), C20(H20), C21(H21), C22(H22), C24(H24), C25(H25), C27(H27),
  C28(H28), C29(H29), C30(H30), C34(H34), C35(H35), C36(H36), C37(H37),
 C40(H40), C41(H41), C42(H42), C45(H45), C50(H50), C51(H51), C52(H52), C53(H53)
4.b Idealised Me refined as rotating group:
 C32(H32A,H32B,H32C), C39(H39A,H39B,H39C), C46(H46A,H46B,H46C), C47(H47A,H47B,
 H47C), C48(H48A,H48B,H48C), C55(H55A,H55B,H55C)
;
_olex2_submission_special_instructions 'No special instructions were received'
_oxdiff_exptl_absorpt_empirical_details
;
Empirical correction (ABSPACK) includes:
- Absorption correction using spherical harmonics
- Frame scaling
- Detector area scaling
;
_oxdiff_exptl_absorpt_empirical_full_max 1.668
_oxdiff_exptl_absorpt_empirical_full_min 0.623

loop_
_space_group_symop_operation_xyz
'x, y, z'
'-x, y, -z+1/2'
'x+1/2, y+1/2, z'
'-x+1/2, y+1/2, -z+1/2'
'-x, -y, -z'
'x, -y, z-1/2'
'-x+1/2, -y+1/2, -z'
'x+1/2, -y+1/2, z-1/2'

loop_
_atom_site_label
_atom_site_type_symbol
_atom_site_fract_x
_atom_site_fract_y
_atom_site_fract_z
_atom_site_U_iso_or_equiv
_atom_site_adp_type
_atom_site_occupancy
_atom_site_site_symmetry_order
_atom_site_calc_flag
_atom_site_refinement_flags_posn
_atom_site_refinement_flags_adp
_atom_site_refinement_flags_occupancy
_atom_site_disorder_assembly
_atom_site_disorder_group
O1 O 0.65180(6) 0.82552(13) 0.54022(5) 0.0299(3) Uani 1 1 d . . . . .
O2 O 0.58922(6) 0.70338(14) 0.56619(5) 0.0308(3) Uani 1 1 d . . . . .
N1 N 0.17792(10) -0.0575(3) 0.30067(9) 0.0649(7) Uani 1 1 d . . . . .
N2 N 0.49235(7) 0.16237(15) 0.26899(5) 0.0243(3) Uani 1 1 d . . . . .
N3 N 0.57485(7) 0.69156(15) 0.48437(5) 0.0261(4) Uani 1 1 d . . . . .
C1 C 0.20378(12) -0.1375(3) 0.28096(10) 0.0558(7) Uani 1 1 d . . . . .
H1 H 0.185189 -0.217773 0.270131 0.067 Uiso 1 1 calc R U . . .
C2 C 0.25596(10) -0.1117(2) 0.27515(8) 0.0426(5) Uani 1 1 d . . . . .
H2 H 0.272142 -0.172899 0.260675 0.051 Uiso 1 1 calc R U . . .
C3 C 0.28458(9) 0.0051(2) 0.29076(7) 0.0316(5) Uani 1 1 d . . . . .
C4 C 0.20574(12) 0.0536(3) 0.31588(10) 0.0596(8) Uani 1 1 d . . . . .
H4 H 0.188544 0.112294 0.330435 0.071 Uiso 1 1 calc R U . . .
C5 C 0.25803(10) 0.0887(2) 0.31182(8) 0.0419(5) Uani 1 1 d . . . . .
H5 H 0.275688 0.169282 0.323332 0.050 Uiso 1 1 calc R U . . .
C6 C 0.34010(8) 0.03991(19) 0.28482(6) 0.0270(4) Uani 1 1 d . . . . .
C7 C 0.37847(8) 0.12831(19) 0.31358(6) 0.0260(4) Uani 1 1 d . . . . .
H7 H 0.370571 0.163277 0.338451 0.031 Uiso 1 1 calc R U . . .
C8 C 0.42853(8) 0.16533(18) 0.30577(6) 0.0233(4) Uani 1 1 d . . . . .
C9 C 0.35333(8) -0.01338(19) 0.24893(7) 0.0287(4) Uani 1 1 d . . . . .
H9 H 0.327326 -0.075122 0.229795 0.034 Uiso 1 1 calc R U . . .
C10 C 0.40290(8) 0.02097(19) 0.24051(6) 0.0282(4) Uani 1 1 d . . . . .
H10 H 0.411196 -0.015397 0.216011 0.034 Uiso 1 1 calc R U . . .
C11 C 0.43991(7) 0.11058(18) 0.26928(6) 0.0232(4) Uani 1 1 d . . . . .
C12 C 0.47450(7) 0.25924(18) 0.32683(6) 0.0232(4) Uani 1 1 d . . . . .
C13 C 0.51124(8) 0.25791(18) 0.30165(6) 0.0238(4) Uani 1 1 d . . . . .
C14 C 0.55786(8) 0.3427(2) 0.31003(7) 0.0288(4) Uani 1 1 d . . . . .
H14 H 0.581860 0.341671 0.292335 0.035 Uiso 1 1 calc R U . . .
C15 C 0.56765(8) 0.4285(2) 0.34533(7) 0.0289(4) Uani 1 1 d . . . . .
H15 H 0.598993 0.488266 0.351653 0.035 Uiso 1 1 calc R U . . .
C16 C 0.53305(8) 0.43097(18) 0.37237(6) 0.0250(4) Uani 1 1 d . . . . .
C17 C 0.48605(8) 0.34479(18) 0.36273(6) 0.0242(4) Uani 1 1 d . . . . .
H17 H 0.462282 0.344873 0.380610 0.029 Uiso 1 1 calc R U . . .
C18 C 0.54666(8) 0.52270(18) 0.41041(6) 0.0253(4) Uani 1 1 d . . . . .
C19 C 0.59853(9) 0.5928(2) 0.42587(7) 0.0348(5) Uani 1 1 d . . . . .
H19 H 0.625827 0.583580 0.411165 0.042 Uiso 1 1 calc R U . . .
C20 C 0.61086(9) 0.6749(2) 0.46198(7) 0.0325(5) Uani 1 1 d . . . . .
H20 H 0.646564 0.721911 0.471432 0.039 Uiso 1 1 calc R U . . .
C21 C 0.50907(9) 0.5441(2) 0.43384(8) 0.0391(5) Uani 1 1 d . . . . .
H21 H 0.472567 0.500364 0.424734 0.047 Uiso 1 1 calc R U . . .
C22 C 0.52412(10) 0.6269(2) 0.46955(8) 0.0393(5) Uani 1 1 d . . . . .
H22 H 0.497448 0.639323 0.484652 0.047 Uiso 1 1 calc R U . . .
C23 C 0.54339(9) 0.90144(19) 0.51509(7) 0.0282(4) Uani 1 1 d . . . . .
C24 C 0.49318(10) 0.8991(2) 0.52579(8) 0.0359(5) Uani 1 1 d . . . . .
H24 H 0.487600 0.830184 0.543578 0.043 Uiso 1 1 calc R U . . .
C25 C 0.45099(9) 0.9955(2) 0.51100(8) 0.0353(5) Uani 1 1 d . . . . .
H25 H 0.417305 0.990696 0.518999 0.042 Uiso 1 1 calc R U . . .
C26 C 0.68311(9) 0.7401(2) 0.57255(7) 0.0312(4) Uani 1 1 d . . . . .
C27 C 0.74275(9) 0.7206(2) 0.58980(8) 0.0402(5) Uani 1 1 d . . . . .
H27 H 0.768136 0.769972 0.579534 0.048 Uiso 1 1 calc R U . . .
C28 C 0.76449(11) 0.6256(3) 0.62293(9) 0.0515(6) Uani 1 1 d . . . . .
H28 H 0.805370 0.609136 0.635065 0.062 Uiso 1 1 calc R U . . .
C29 C 0.72785(12) 0.5552(3) 0.63840(9) 0.0529(7) Uani 1 1 d . . . . .
H29 H 0.743943 0.491641 0.661128 0.063 Uiso 1 1 calc R U . . .
C30 C 0.66724(11) 0.5759(2) 0.62114(8) 0.0438(6) Uani 1 1 d . . . . .
H30 H 0.641859 0.528332 0.631924 0.053 Uiso 1 1 calc R U . . .
C31 C 0.64614(9) 0.6677(2) 0.58808(7) 0.0319(4) Uani 1 1 d . . . . .
B1 B 0.59042(10) 0.7882(2) 0.52907(7) 0.0274(5) Uani 1 1 d . . . . .
C32 C 0.63946(19) 0.3008(5) 0.50876(17) 0.0962(13) Uani 1 1 d . . . . .
H32A H 0.647850 0.352203 0.536334 0.144 Uiso 1 1 calc R U . . .
H32B H 0.647030 0.209377 0.516803 0.144 Uiso 1 1 calc R U . . .
H32C H 0.598332 0.312029 0.489264 0.144 Uiso 1 1 calc R U . . .
C33 C 0.67488(14) 0.3413(3) 0.48606(11) 0.0638(8) Uani 1 1 d . . . . .
C34 C 0.71476(18) 0.4470(3) 0.50541(11) 0.0802(12) Uani 1 1 d . . . . .
H34 H 0.716196 0.484967 0.533046 0.096 Uiso 1 1 calc R U . . .
C35 C 0.75038(16) 0.4926(4) 0.48415(15) 0.0812(11) Uani 1 1 d . . . . .
H35 H 0.776519 0.561677 0.497329 0.097 Uiso 1 1 calc R U . . .
C36 C 0.74899(14) 0.4421(3) 0.44563(16) 0.0794(11) Uani 1 1 d . . . . .
H36 H 0.773109 0.476692 0.430786 0.095 Uiso 1 1 calc R U . . .
C37 C 0.71318(12) 0.3408(3) 0.42715(12) 0.0596(8) Uani 1 1 d . . . . .
H37 H 0.714332 0.304525 0.399994 0.072 Uiso 1 1 calc R U . . .
C38 C 0.67490(11) 0.2869(2) 0.44555(9) 0.0473(6) Uani 1 1 d . . . . .
C39 C 0.63657(13) 0.1748(3) 0.42317(11) 0.0595(7) Uani 1 1 d . . . . .
H39A H 0.637840 0.161646 0.392962 0.089 Uiso 1 1 calc R U . . .
H39B H 0.596243 0.192726 0.420556 0.089 Uiso 1 1 calc R U . . .
H39C H 0.650594 0.096742 0.441382 0.089 Uiso 1 1 calc R U . . .
C40 C 0.3767(4) 0.7511(9) 0.3643(3) 0.071(3) Uani 0.455(6) 1 d D . P A 1
H40 H 0.345710 0.725459 0.373745 0.085 Uiso 0.455(6) 1 calc R U P A 1
C41 C 0.4145(11) 0.847(2) 0.3868(10) 0.095(9) Uani 0.455(6) 1 d D . P A 1
H41 H 0.406391 0.901153 0.408002 0.114 Uiso 0.455(6) 1 calc R U P A 1
C42 C 0.4663(4) 0.8623(7) 0.3772(3) 0.075(3) Uani 0.455(6) 1 d D . P A 1
H42 H 0.496627 0.916082 0.396285 0.090 Uiso 0.455(6) 1 calc R U P A 1
C43 C 0.4737(4) 0.8070(13) 0.3442(6) 0.048(4) Uani 0.455(6) 1 d D . P A 1
C44 C 0.4335(3) 0.7124(7) 0.3171(2) 0.0542(19) Uani 0.455(6) 1 d D . P A 1
C45 C 0.3839(5) 0.6939(18) 0.3290(6) 0.050(4) Uani 0.455(6) 1 d D . P A 1
H45 H 0.354026 0.637705 0.310778 0.059 Uiso 0.455(6) 1 calc R U P A 1
C46 C 0.4433(15) 0.644(3) 0.2803(9) 0.109(10) Uani 0.455(6) 1 d D . P A 1
H46A H 0.442005 0.704845 0.256399 0.164 Uiso 0.455(6) 1 calc R U P A 1
H46B H 0.412791 0.578037 0.267934 0.164 Uiso 0.455(6) 1 calc R U P A 1
H46C H 0.481726 0.601454 0.291795 0.164 Uiso 0.455(6) 1 calc R U P A 1
C47 C 0.5288(4) 0.8279(12) 0.3309(4) 0.106(4) Uani 0.455(6) 1 d D . P A 1
H47A H 0.550013 0.746082 0.333894 0.159 Uiso 0.455(6) 1 calc R U P A 1
H47B H 0.554537 0.892575 0.350956 0.159 Uiso 0.455(6) 1 calc R U P A 1
H47C H 0.516257 0.857980 0.299513 0.159 Uiso 0.455(6) 1 calc R U P A 1
C48 C 0.4222(10) 0.859(2) 0.3940(8) 0.083(6) Uani 0.545(6) 1 d D . P A 2
H48A H 0.453476 0.827806 0.421264 0.124 Uiso 0.545(6) 1 calc R U P A 2
H48B H 0.384115 0.838753 0.395845 0.124 Uiso 0.545(6) 1 calc R U P A 2
H48C H 0.425817 0.952634 0.391390 0.124 Uiso 0.545(6) 1 calc R U P A 2
C49 C 0.4269(3) 0.7966(6) 0.35477(19) 0.073(2) Uani 0.545(6) 1 d D . P A 2
C50 C 0.3835(8) 0.706(2) 0.3306(9) 0.110(8) Uani 0.545(6) 1 d D . P A 2
H50 H 0.350249 0.696392 0.338874 0.132 Uiso 0.545(6) 1 calc R U P A 2
C51 C 0.3865(5) 0.6333(7) 0.2972(3) 0.089(3) Uani 0.545(6) 1 d D . P A 2
H51 H 0.356193 0.573028 0.282907 0.107 Uiso 0.545(6) 1 calc R U P A 2
C52 C 0.4337(10) 0.6445(13) 0.2829(6) 0.089(6) Uani 0.545(6) 1 d D . P A 2
H52 H 0.435281 0.596987 0.257801 0.106 Uiso 0.545(6) 1 calc R U P A 2
C53 C 0.4798(4) 0.7313(7) 0.3079(2) 0.079(2) Uani 0.545(6) 1 d D . P A 2
H53 H 0.513776 0.738283 0.300384 0.095 Uiso 0.545(6) 1 calc R U P A 2
C54 C 0.4755(6) 0.8009(19) 0.3410(7) 0.092(7) Uani 0.545(6) 1 d D . P A 2
C55 C 0.5241(3) 0.9002(6) 0.3672(2) 0.078(2) Uani 0.545(6) 1 d D . P A 2
H55A H 0.507287 0.987339 0.363188 0.117 Uiso 0.545(6) 1 calc R U P A 2
H55B H 0.555756 0.897362 0.355276 0.117 Uiso 0.545(6) 1 calc R U P A 2
H55C H 0.539560 0.878227 0.399388 0.117 Uiso 0.545(6) 1 calc R U P A 2

loop_
_atom_site_aniso_label
_atom_site_aniso_U_11
_atom_site_aniso_U_22
_atom_site_aniso_U_33
_atom_site_aniso_U_23
_atom_site_aniso_U_13
_atom_site_aniso_U_12
O1 0.0262(7) 0.0295(7) 0.0343(7) -0.0014(6) 0.0114(6) -0.0038(5)
O2 0.0292(7) 0.0325(7) 0.0325(7) 0.0027(6) 0.0134(6) -0.0003(6)
N1 0.0481(13) 0.0820(17) 0.0810(17) -0.0313(14) 0.0431(12) -0.0358(12)
N2 0.0210(7) 0.0315(8) 0.0258(8) -0.0018(6) 0.0148(6) -0.0022(6)
N3 0.0230(8) 0.0248(8) 0.0313(8) 0.0014(6) 0.0108(6) 0.0007(6)
C1 0.0480(14) 0.0616(16) 0.0683(17) -0.0220(14) 0.0335(13) -0.0329(13)
C2 0.0389(12) 0.0458(13) 0.0496(13) -0.0115(10) 0.0238(10) -0.0159(10)
C3 0.0263(10) 0.0399(11) 0.0313(10) -0.0021(8) 0.0137(8) -0.0097(8)
C4 0.0430(14) 0.0775(19) 0.0745(18) -0.0324(16) 0.0409(13) -0.0271(13)
C5 0.0311(11) 0.0501(13) 0.0517(13) -0.0159(11) 0.0238(10) -0.0160(10)
C6 0.0246(9) 0.0300(10) 0.0287(9) 0.0016(8) 0.0124(8) -0.0036(7)
C7 0.0246(9) 0.0312(10) 0.0265(9) -0.0002(7) 0.0143(7) -0.0033(7)
C8 0.0207(8) 0.0264(9) 0.0245(9) 0.0023(7) 0.0104(7) -0.0004(7)
C9 0.0244(9) 0.0320(10) 0.0299(10) -0.0035(8) 0.0101(8) -0.0068(8)
C10 0.0269(9) 0.0331(10) 0.0278(9) -0.0025(8) 0.0138(8) -0.0014(8)
C11 0.0192(8) 0.0271(9) 0.0259(9) 0.0035(7) 0.0113(7) 0.0010(7)
C12 0.0196(8) 0.0268(9) 0.0259(9) 0.0028(7) 0.0113(7) -0.0006(7)
C13 0.0186(8) 0.0293(9) 0.0256(9) 0.0021(7) 0.0105(7) -0.0001(7)
C14 0.0219(9) 0.0373(11) 0.0324(10) -0.0005(8) 0.0162(8) -0.0037(8)
C15 0.0210(9) 0.0333(10) 0.0352(10) -0.0020(8) 0.0136(8) -0.0067(7)
C16 0.0199(9) 0.0274(9) 0.0289(9) 0.0017(7) 0.0101(7) -0.0013(7)
C17 0.0195(8) 0.0306(10) 0.0258(9) 0.0014(7) 0.0120(7) -0.0007(7)
C18 0.0213(9) 0.0269(9) 0.0288(9) 0.0048(7) 0.0103(7) 0.0014(7)
C19 0.0263(10) 0.0441(12) 0.0398(11) -0.0096(9) 0.0193(9) -0.0096(9)
C20 0.0251(9) 0.0356(11) 0.0401(11) -0.0063(9) 0.0160(8) -0.0083(8)
C21 0.0287(10) 0.0464(12) 0.0488(12) -0.0175(10) 0.0218(9) -0.0153(9)
C22 0.0306(10) 0.0466(13) 0.0491(13) -0.0156(10) 0.0247(10) -0.0115(9)
C23 0.0293(10) 0.0257(9) 0.0312(10) -0.0037(7) 0.0129(8) -0.0020(7)
C24 0.0407(12) 0.0298(10) 0.0456(12) 0.0089(9) 0.0258(10) 0.0030(9)
C25 0.0337(11) 0.0331(11) 0.0481(12) 0.0042(9) 0.0256(10) 0.0015(8)
C26 0.0295(10) 0.0317(10) 0.0304(10) -0.0073(8) 0.0087(8) -0.0023(8)
C27 0.0297(11) 0.0433(12) 0.0446(12) -0.0089(10) 0.0099(9) -0.0033(9)
C28 0.0342(12) 0.0551(15) 0.0512(14) -0.0056(12) -0.0013(11) 0.0076(11)
C29 0.0498(14) 0.0488(14) 0.0460(13) 0.0077(11) 0.0008(11) 0.0070(12)
C30 0.0469(13) 0.0418(12) 0.0381(12) 0.0043(10) 0.0100(10) -0.0001(10)
C31 0.0318(10) 0.0315(10) 0.0308(10) -0.0046(8) 0.0093(8) -0.0003(8)
B1 0.0269(10) 0.0262(10) 0.0310(11) -0.0009(9) 0.0126(9) -0.0022(8)
C32 0.078(2) 0.089(3) 0.117(3) 0.010(3) 0.030(2) 0.001(2)
C33 0.0672(19) 0.0601(17) 0.0591(17) 0.0216(14) 0.0170(14) 0.0211(15)
C34 0.096(3) 0.0543(18) 0.0561(18) -0.0029(15) -0.0133(18) 0.0299(18)
C35 0.067(2) 0.064(2) 0.087(3) 0.023(2) -0.0026(19) -0.0016(17)
C36 0.0501(17) 0.0539(18) 0.114(3) 0.017(2) 0.0052(18) 0.0004(14)
C37 0.0450(14) 0.0443(14) 0.090(2) 0.0169(14) 0.0252(14) 0.0037(11)
C38 0.0392(12) 0.0403(13) 0.0541(14) 0.0114(11) 0.0069(11) 0.0045(10)
C39 0.0507(15) 0.0529(16) 0.0678(18) 0.0160(13) 0.0129(13) -0.0055(12)
C40 0.096(6) 0.067(5) 0.071(5) 0.026(4) 0.054(5) 0.020(4)
C41 0.151(19) 0.091(15) 0.037(8) 0.027(8) 0.026(10) 0.047(13)
C42 0.094(6) 0.048(4) 0.057(5) 0.018(4) -0.003(4) -0.015(4)
C43 0.045(6) 0.031(5) 0.046(8) 0.015(5) -0.009(5) -0.005(5)
C44 0.067(5) 0.054(4) 0.045(4) 0.023(3) 0.024(3) 0.006(3)
C45 0.053(7) 0.047(7) 0.045(9) 0.016(6) 0.013(7) -0.008(5)
C46 0.141(17) 0.121(17) 0.078(12) 0.041(11) 0.054(12) 0.048(12)
C47 0.074(5) 0.127(9) 0.111(8) 0.067(7) 0.025(5) -0.006(5)
C48 0.094(8) 0.095(10) 0.051(9) 0.006(6) 0.016(5) -0.007(7)
C49 0.109(6) 0.047(3) 0.044(3) 0.018(3) 0.007(3) 0.011(4)
C50 0.135(16) 0.073(11) 0.086(15) 0.028(10) -0.003(13) -0.010(10)
C51 0.125(7) 0.057(4) 0.070(5) 0.005(3) 0.017(5) -0.012(4)
C52 0.122(12) 0.046(6) 0.071(9) -0.002(6) 0.003(7) 0.016(6)
C53 0.109(6) 0.064(4) 0.055(4) 0.012(3) 0.019(4) 0.013(4)
C54 0.125(14) 0.095(12) 0.063(9) 0.042(9) 0.043(8) 0.032(10)
C55 0.088(5) 0.062(4) 0.058(4) 0.014(3) -0.004(3) 0.004(3)

loop_
_atom_type_symbol
_atom_type_description
_atom_type_scat_dispersion_real
_atom_type_scat_dispersion_imag
_atom_type_scat_source
C C 0.0181 0.0091 'International Tables Vol C Tables 4.2.6.8 and 6.1.1.4'
H H 0.0000 0.0000 'International Tables Vol C Tables 4.2.6.8 and 6.1.1.4'
B B 0.0090 0.0039 'International Tables Vol C Tables 4.2.6.8 and 6.1.1.4'
N N 0.0311 0.0180 'International Tables Vol C Tables 4.2.6.8 and 6.1.1.4'
O O 0.0492 0.0322 'International Tables Vol C Tables 4.2.6.8 and 6.1.1.4'

loop_
_geom_angle_atom_site_label_1
_geom_angle_atom_site_label_2
_geom_angle_atom_site_label_3
_geom_angle
_geom_angle_site_symmetry_1
_geom_angle_site_symmetry_3
_geom_angle_publ_flag
C26 O1 B1 105.01(15) . . ?
C31 O2 B1 104.67(15) . . ?
C1 N1 C4 116.0(2) . . ?
N2 N2 C11 123.14(17) 2_655 . ?
C13 N2 N2 121.87(13) . 2_655 ?
C13 N2 C11 109.12(14) . . ?
C20 N3 C22 117.41(17) . . ?
C20 N3 B1 122.82(16) . . ?
C22 N3 B1 119.77(16) . . ?
N1 C1 H1 117.8 . . ?
N1 C1 C2 124.4(2) . . ?
C2 C1 H1 117.8 . . ?
C1 C2 H2 120.3 . . ?
C1 C2 C3 119.4(2) . . ?
C3 C2 H2 120.3 . . ?
C2 C3 C6 122.07(19) . . ?
C5 C3 C2 116.50(19) . . ?
C5 C3 C6 121.42(19) . . ?
N1 C4 H4 117.9 . . ?
N1 C4 C5 124.2(3) . . ?
C5 C4 H4 117.9 . . ?
C3 C5 H5 120.2 . . ?
C4 C5 C3 119.6(2) . . ?
C4 C5 H5 120.2 . . ?
C7 C6 C3 120.62(17) . . ?
C7 C6 C9 119.33(17) . . ?
C9 C6 C3 120.01(18) . . ?
C6 C7 H7 120.2 . . ?
C6 C7 C8 119.67(17) . . ?
C8 C7 H7 120.2 . . ?
C7 C8 C11 119.21(17) . . ?
C7 C8 C12 133.56(17) . . ?
C11 C8 C12 107.16(15) . . ?
C6 C9 H9 118.9 . . ?
C10 C9 C6 122.26(18) . . ?
C10 C9 H9 118.9 . . ?
C9 C10 H10 121.4 . . ?
C9 C10 C11 117.18(17) . . ?
C11 C10 H10 121.4 . . ?
N2 C11 C8 108.06(16) . . ?
C10 C11 N2 129.62(17) . . ?
C10 C11 C8 122.33(17) . . ?
C13 C12 C8 106.41(16) . . ?
C17 C12 C8 134.12(16) . . ?
C17 C12 C13 119.42(16) . . ?
N2 C13 C12 108.87(15) . . ?
N2 C13 C14 128.53(17) . . ?
C14 C13 C12 122.60(18) . . ?
C13 C14 H14 121.6 . . ?
C15 C14 C13 116.77(17) . . ?
C15 C14 H14 121.6 . . ?
C14 C15 H15 118.7 . . ?
C14 C15 C16 122.70(17) . . ?
C16 C15 H15 118.7 . . ?
C15 C16 C18 120.18(17) . . ?
C17 C16 C15 119.03(17) . . ?
C17 C16 C18 120.79(17) . . ?
C12 C17 C16 119.45(16) . . ?
C12 C17 H17 120.3 . . ?
C16 C17 H17 120.3 . . ?
C19 C18 C16 122.04(17) . . ?
C19 C18 C21 115.20(18) . . ?
C21 C18 C16 122.75(17) . . ?
C18 C19 H19 119.5 . . ?
C20 C19 C18 121.00(19) . . ?
C20 C19 H19 119.5 . . ?
N3 C20 C19 122.64(18) . . ?
N3 C20 H20 118.7 . . ?
C19 C20 H20 118.7 . . ?
C18 C21 H21 119.6 . . ?
C22 C21 C18 120.78(19) . . ?
C22 C21 H21 119.6 . . ?
N3 C22 C21 122.94(19) . . ?
N3 C22 H22 118.5 . . ?
C21 C22 H22 118.5 . . ?
C24 C23 B1 122.39(18) . . ?
C25 C23 C24 116.60(19) 5_676 . ?
C25 C23 B1 120.90(18) 5_676 . ?
C23 C24 H24 119.3 . . ?
C25 C24 C23 121.40(19) . . ?
C25 C24 H24 119.3 . . ?
C23 C25 C24 122.00(19) 5_676 . ?
C23 C25 H25 119.0 5_676 . ?
C24 C25 H25 119.0 . . ?
O1 C26 C27 128.4(2) . . ?
O1 C26 C31 110.72(17) . . ?
C27 C26 C31 120.9(2) . . ?
C26 C27 H27 121.2 . . ?
C26 C27 C28 117.5(2) . . ?
C28 C27 H27 121.2 . . ?
C27 C28 H28 119.3 . . ?
C29 C28 C27 121.4(2) . . ?
C29 C28 H28 119.3 . . ?
C28 C29 H29 119.5 . . ?
C28 C29 C30 121.1(2) . . ?
C30 C29 H29 119.5 . . ?
C29 C30 H30 121.4 . . ?
C31 C30 C29 117.2(2) . . ?
C31 C30 H30 121.4 . . ?
O2 C31 C26 110.50(18) . . ?
O2 C31 C30 127.5(2) . . ?
C30 C31 C26 122.0(2) . . ?
O1 B1 O2 106.27(16) . . ?
O1 B1 N3 105.16(15) . . ?
O1 B1 C23 116.73(17) . . ?
O2 B1 N3 104.94(15) . . ?
O2 B1 C23 115.94(16) . . ?
C23 B1 N3 106.67(15) . . ?
H32A C32 H32B 109.5 . . ?
H32A C32 H32C 109.5 . . ?
H32B C32 H32C 109.5 . . ?
C33 C32 H32A 109.5 . . ?
C33 C32 H32B 109.5 . . ?
C33 C32 H32C 109.5 . . ?
C32 C33 C34 117.7(4) . . ?
C32 C33 C38 124.5(4) . . ?
C38 C33 C34 117.8(3) . . ?
C33 C34 H34 119.8 . . ?
C35 C34 C33 120.4(3) . . ?
C35 C34 H34 119.8 . . ?
C34 C35 H35 119.5 . . ?
C36 C35 C34 121.0(4) . . ?
C36 C35 H35 119.5 . . ?
C35 C36 H36 120.0 . . ?
C35 C36 C37 120.1(4) . . ?
C37 C36 H36 120.0 . . ?
C36 C37 H37 118.0 . . ?
C36 C37 C38 124.0(4) . . ?
C38 C37 H37 118.0 . . ?
C33 C38 C39 122.3(3) . . ?
C37 C38 C33 116.7(3) . . ?
C37 C38 C39 121.0(3) . . ?
C38 C39 H39A 109.5 . . ?
C38 C39 H39B 109.5 . . ?
C38 C39 H39C 109.5 . . ?
H39A C39 H39B 109.5 . . ?
H39A C39 H39C 109.5 . . ?
H39B C39 H39C 109.5 . . ?
C41 C40 H40 120.4 . . ?
C45 C40 H40 120.4 . . ?
C45 C40 C41 119.2(13) . . ?
C40 C41 H41 121.4 . . ?
C40 C41 C42 117.3(18) . . ?
C42 C41 H41 121.4 . . ?
C41 C42 H42 118.7 . . ?
C43 C42 C41 122.5(13) . . ?
C43 C42 H42 118.7 . . ?
C42 C43 C44 122.2(10) . . ?
C42 C43 C47 123.8(9) . . ?
C44 C43 C47 113.9(14) . . ?
C43 C44 C46 122.4(16) . . ?
C45 C44 C43 113.9(11) . . ?
C45 C44 C46 123.7(15) . . ?
C40 C45 C44 123.7(12) . . ?
C40 C45 H45 118.2 . . ?
C44 C45 H45 118.2 . . ?
C44 C46 H46A 109.5 . . ?
C44 C46 H46B 109.5 . . ?
C44 C46 H46C 109.5 . . ?
H46A C46 H46B 109.5 . . ?
H46A C46 H46C 109.5 . . ?
H46B C46 H46C 109.5 . . ?
C43 C47 H47A 109.5 . . ?
C43 C47 H47B 109.5 . . ?
C43 C47 H47C 109.5 . . ?
H47A C47 H47B 109.5 . . ?
H47A C47 H47C 109.5 . . ?
H47B C47 H47C 109.5 . . ?
H48A C48 H48B 109.5 . . ?
H48A C48 H48C 109.5 . . ?
H48B C48 H48C 109.5 . . ?
C49 C48 H48A 109.5 . . ?
C49 C48 H48B 109.5 . . ?
C49 C48 H48C 109.5 . . ?
C50 C49 C48 119.0(15) . . ?
C54 C49 C48 126.4(13) . . ?
C54 C49 C50 113.8(15) . . ?
C49 C50 H50 117.9 . . ?
C51 C50 C49 124.2(17) . . ?
C51 C50 H50 117.9 . . ?
C50 C51 H51 119.7 . . ?
C50 C51 C52 120.5(11) . . ?
C52 C51 H51 119.7 . . ?
C51 C52 H52 121.5 . . ?
C51 C52 C53 116.9(13) . . ?
C53 C52 H52 121.5 . . ?
C52 C53 H53 119.7 . . ?
C54 C53 C52 120.7(12) . . ?
C54 C53 H53 119.7 . . ?
C49 C54 C55 114.9(16) . . ?
C53 C54 C49 123.7(12) . . ?
C53 C54 C55 121.3(11) . . ?
C54 C55 H55A 109.5 . . ?
C54 C55 H55B 109.5 . . ?
C54 C55 H55C 109.5 . . ?
H55A C55 H55B 109.5 . . ?
H55A C55 H55C 109.5 . . ?
H55B C55 H55C 109.5 . . ?

loop_
_geom_bond_atom_site_label_1
_geom_bond_atom_site_label_2
_geom_bond_distance
_geom_bond_site_symmetry_2
_geom_bond_publ_flag
O1 C26 1.361(3) . ?
O1 B1 1.468(3) . ?
O2 C31 1.365(2) . ?
O2 B1 1.478(3) . ?
N1 C1 1.330(4) . ?
N1 C4 1.334(4) . ?
N2 N2 1.386(3) 2_655 ?
N2 C11 1.397(2) . ?
N2 C13 1.385(2) . ?
N3 C20 1.331(3) . ?
N3 C22 1.339(3) . ?
N3 B1 1.663(3) . ?
C1 H1 0.9500 . ?
C1 C2 1.384(3) . ?
C2 H2 0.9500 . ?
C2 C3 1.396(3) . ?
C3 C5 1.391(3) . ?
C3 C6 1.486(3) . ?
C4 H4 0.9500 . ?
C4 C5 1.384(3) . ?
C5 H5 0.9500 . ?
C6 C7 1.390(3) . ?
C6 C9 1.406(3) . ?
C7 H7 0.9500 . ?
C7 C8 1.392(2) . ?
C8 C11 1.405(3) . ?
C8 C12 1.455(3) . ?
C9 H9 0.9500 . ?
C9 C10 1.383(3) . ?
C10 H10 0.9500 . ?
C10 C11 1.384(3) . ?
C12 C13 1.405(2) . ?
C12 C17 1.388(3) . ?
C13 C14 1.388(3) . ?
C14 H14 0.9500 . ?
C14 C15 1.380(3) . ?
C15 H15 0.9500 . ?
C15 C16 1.410(3) . ?
C16 C17 1.401(3) . ?
C16 C18 1.476(3) . ?
C17 H17 0.9500 . ?
C18 C19 1.390(3) . ?
C18 C21 1.397(3) . ?
C19 H19 0.9500 . ?
C19 C20 1.370(3) . ?
C20 H20 0.9500 . ?
C21 H21 0.9500 . ?
C21 C22 1.360(3) . ?
C22 H22 0.9500 . ?
C23 C24 1.392(3) . ?
C23 C25 1.387(3) 5_676 ?
C23 B1 1.591(3) . ?
C24 H24 0.9500 . ?
C24 C25 1.391(3) . ?
C25 H25 0.9500 . ?
C26 C27 1.378(3) . ?
C26 C31 1.397(3) . ?
C27 H27 0.9500 . ?
C27 C28 1.396(4) . ?
C28 H28 0.9500 . ?
C28 C29 1.378(4) . ?
C29 H29 0.9500 . ?
C29 C30 1.402(4) . ?
C30 H30 0.9500 . ?
C30 C31 1.370(3) . ?
C32 H32A 0.9800 . ?
C32 H32B 0.9800 . ?
C32 H32C 0.9800 . ?
C32 C33 1.380(5) . ?
C33 C34 1.448(5) . ?
C33 C38 1.404(4) . ?
C34 H34 0.9500 . ?
C34 C35 1.367(6) . ?
C35 H35 0.9500 . ?
C35 C36 1.319(6) . ?
C36 H36 0.9500 . ?
C36 C37 1.356(5) . ?
C37 H37 0.9500 . ?
C37 C38 1.390(4) . ?
C38 C39 1.500(4) . ?
C39 H39A 0.9800 . ?
C39 H39B 0.9800 . ?
C39 H39C 0.9800 . ?
C40 H40 0.9500 . ?
C40 C41 1.37(3) . ?
C40 C45 1.34(2) . ?
C41 H41 0.9500 . ?
C41 C42 1.42(2) . ?
C42 H42 0.9500 . ?
C42 C43 1.26(2) . ?
C43 C44 1.432(13) . ?
C43 C47 1.570(15) . ?
C44 C45 1.411(14) . ?
C44 C46 1.46(2) . ?
C45 H45 0.9500 . ?
C46 H46A 0.9800 . ?
C46 H46B 0.9800 . ?
C46 H46C 0.9800 . ?
C47 H47A 0.9800 . ?
C47 H47B 0.9800 . ?
C47 H47C 0.9800 . ?
C48 H48A 0.9800 . ?
C48 H48B 0.9800 . ?
C48 H48C 0.9800 . ?
C48 C49 1.44(2) . ?
C49 C50 1.418(16) . ?
C49 C54 1.413(15) . ?
C50 H50 0.9500 . ?
C50 C51 1.32(3) . ?
C51 H51 0.9500 . ?
C51 C52 1.39(2) . ?
C52 H52 0.9500 . ?
C52 C53 1.437(19) . ?
C53 H53 0.9500 . ?
C53 C54 1.31(2) . ?
C54 C55 1.565(16) . ?
C55 H55A 0.9800 . ?
C55 H55B 0.9800 . ?
C55 H55C 0.9800 . ?

loop_
_geom_torsion_atom_site_label_1
_geom_torsion_atom_site_label_2
_geom_torsion_atom_site_label_3
_geom_torsion_atom_site_label_4
_geom_torsion
_geom_torsion_site_symmetry_1
_geom_torsion_site_symmetry_2
_geom_torsion_site_symmetry_3
_geom_torsion_site_symmetry_4
_geom_torsion_publ_flag
O1 C26 C27 C28 -179.6(2) . . . . ?
O1 C26 C31 O2 0.2(2) . . . . ?
O1 C26 C31 C30 -179.22(19) . . . . ?
N1 C1 C2 C3 0.2(5) . . . . ?
N1 C4 C5 C3 -0.1(5) . . . . ?
N2 N2 C11 C8 -159.24(12) 2_655 . . . ?
N2 N2 C11 C10 21.0(3) 2_655 . . . ?
N2 N2 C13 C12 160.14(17) 2_655 . . . ?
N2 N2 C13 C14 -19.4(3) 2_655 . . . ?
N2 C13 C14 C15 -179.31(18) . . . . ?
C1 N1 C4 C5 0.7(5) . . . . ?
C1 C2 C3 C5 0.4(4) . . . . ?
C1 C2 C3 C6 -178.8(2) . . . . ?
C2 C3 C5 C4 -0.5(4) . . . . ?
C2 C3 C6 C7 -156.0(2) . . . . ?
C2 C3 C6 C9 26.1(3) . . . . ?
C3 C6 C7 C8 -176.16(18) . . . . ?
C3 C6 C9 C10 176.54(19) . . . . ?
C4 N1 C1 C2 -0.8(5) . . . . ?
C5 C3 C6 C7 24.8(3) . . . . ?
C5 C3 C6 C9 -153.1(2) . . . . ?
C6 C3 C5 C4 178.8(2) . . . . ?
C6 C7 C8 C11 -1.2(3) . . . . ?
C6 C7 C8 C12 175.30(19) . . . . ?
C6 C9 C10 C11 0.4(3) . . . . ?
C7 C6 C9 C10 -1.3(3) . . . . ?
C7 C8 C11 N2 -179.55(16) . . . . ?
C7 C8 C11 C10 0.2(3) . . . . ?
C7 C8 C12 C13 -176.1(2) . . . . ?
C7 C8 C12 C17 1.2(4) . . . . ?
C8 C12 C13 N2 -4.3(2) . . . . ?
C8 C12 C13 C14 175.25(17) . . . . ?
C8 C12 C17 C16 -175.12(19) . . . . ?
C9 C6 C7 C8 1.7(3) . . . . ?
C9 C10 C11 N2 179.89(19) . . . . ?
C9 C10 C11 C8 0.1(3) . . . . ?
C11 N2 C13 C12 6.4(2) . . . . ?
C11 N2 C13 C14 -173.12(19) . . . . ?
C11 C8 C12 C13 0.7(2) . . . . ?
C11 C8 C12 C17 178.0(2) . . . . ?
C12 C8 C11 N2 3.1(2) . . . . ?
C12 C8 C11 C10 -177.08(17) . . . . ?
C12 C13 C14 C15 1.2(3) . . . . ?
C13 N2 C11 C8 -5.9(2) . . . . ?
C13 N2 C11 C10 174.32(19) . . . . ?
C13 C12 C17 C16 1.9(3) . . . . ?
C13 C14 C15 C16 0.7(3) . . . . ?
C14 C15 C16 C17 -1.2(3) . . . . ?
C14 C15 C16 C18 178.38(18) . . . . ?
C15 C16 C17 C12 -0.1(3) . . . . ?
C15 C16 C18 C19 -11.3(3) . . . . ?
C15 C16 C18 C21 169.7(2) . . . . ?
C16 C18 C19 C20 -178.31(19) . . . . ?
C16 C18 C21 C22 178.1(2) . . . . ?
C17 C12 C13 N2 177.90(16) . . . . ?
C17 C12 C13 C14 -2.5(3) . . . . ?
C17 C16 C18 C19 168.28(19) . . . . ?
C17 C16 C18 C21 -10.8(3) . . . . ?
C18 C16 C17 C12 -179.73(16) . . . . ?
C18 C19 C20 N3 0.6(3) . . . . ?
C18 C21 C22 N3 -0.2(4) . . . . ?
C19 C18 C21 C22 -1.0(3) . . . . ?
C20 N3 C22 C21 1.6(3) . . . . ?
C20 N3 B1 O1 -9.1(2) . . . . ?
C20 N3 B1 O2 -121.02(19) . . . . ?
C20 N3 B1 C23 115.4(2) . . . . ?
C21 C18 C19 C20 0.8(3) . . . . ?
C22 N3 C20 C19 -1.8(3) . . . . ?
C22 N3 B1 O1 171.01(18) . . . . ?
C22 N3 B1 O2 59.1(2) . . . . ?
C22 N3 B1 C23 -64.4(2) . . . . ?
C23 C24 C25 C23 0.0(4) . . . 5_676 ?
C24 C23 B1 O1 -146.1(2) . . . . ?
C24 C23 B1 O2 -19.7(3) . . . . ?
C24 C23 B1 N3 96.7(2) . . . . ?
C25 C23 C24 C25 0.0(4) 5_676 . . . ?
C25 C23 B1 O1 37.8(3) 5_676 . . . ?
C25 C23 B1 O2 164.26(19) 5_676 . . . ?
C25 C23 B1 N3 -79.3(2) 5_676 . . . ?
C26 O1 B1 O2 16.23(19) . . . . ?
C26 O1 B1 N3 -94.71(16) . . . . ?
C26 O1 B1 C23 147.31(17) . . . . ?
C26 C27 C28 C29 -1.0(4) . . . . ?
C27 C26 C31 O2 -179.89(18) . . . . ?
C27 C26 C31 C30 0.7(3) . . . . ?
C27 C28 C29 C30 0.5(4) . . . . ?
C28 C29 C30 C31 0.7(4) . . . . ?
C29 C30 C31 O2 179.4(2) . . . . ?
C29 C30 C31 C26 -1.3(3) . . . . ?
C31 O2 B1 O1 -16.1(2) . . . . ?
C31 O2 B1 N3 94.99(16) . . . . ?
C31 O2 B1 C23 -147.63(17) . . . . ?
C31 C26 C27 C28 0.4(3) . . . . ?
B1 O1 C26 C27 169.6(2) . . . . ?
B1 O1 C26 C31 -10.4(2) . . . . ?
B1 O2 C31 C26 10.1(2) . . . . ?
B1 O2 C31 C30 -170.5(2) . . . . ?
B1 N3 C20 C19 178.33(19) . . . . ?
B1 N3 C22 C21 -178.5(2) . . . . ?
B1 C23 C24 C25 -176.3(2) . . . . ?
C32 C33 C34 C35 -179.1(3) . . . . ?
C32 C33 C38 C37 179.4(3) . . . . ?
C32 C33 C38 C39 -1.6(4) . . . . ?
C33 C34 C35 C36 0.4(5) . . . . ?
C34 C33 C38 C37 -0.6(4) . . . . ?
C34 C33 C38 C39 178.3(2) . . . . ?
C34 C35 C36 C37 -2.0(5) . . . . ?
C35 C36 C37 C38 2.4(5) . . . . ?
C36 C37 C38 C33 -1.0(4) . . . . ?
C36 C37 C38 C39 180.0(3) . . . . ?
C38 C33 C34 C35 0.9(4) . . . . ?
C40 C41 C42 C43 12(3) . . . . ?
C41 C40 C45 C44 10(2) . . . . ?
C41 C42 C43 C44 -8(2) . . . . ?
C41 C42 C43 C47 176.4(15) . . . . ?
C42 C43 C44 C45 3.9(16) . . . . ?
C42 C43 C44 C46 -176.9(16) . . . . ?
C43 C44 C45 C40 -5.0(18) . . . . ?
C45 C40 C41 C42 -13(3) . . . . ?
C46 C44 C45 C40 175.8(17) . . . . ?
C47 C43 C44 C45 -179.8(10) . . . . ?
C47 C43 C44 C46 -0.6(18) . . . . ?
C48 C49 C50 C51 -172.7(18) . . . . ?
C48 C49 C54 C53 172.4(17) . . . . ?
C48 C49 C54 C55 -10(2) . . . . ?
C49 C50 C51 C52 -1(3) . . . . ?
C50 C49 C54 C53 2(2) . . . . ?
C50 C49 C54 C55 -179.9(13) . . . . ?
C50 C51 C52 C53 4(2) . . . . ?
C51 C52 C53 C54 -3(2) . . . . ?
C52 C53 C54 C49 0(2) . . . . ?
C52 C53 C54 C55 -177.3(12) . . . . ?
C54 C49 C50 C51 -2(2) . . . . ?
